data_7235446
loop_
_publ_author_name
'Patra, Debashis'
'Biswas, Nirmalendu'
'Mondal, Bipul'
'Mitra, Partha'
'Drew, Michael G. B.'
'Ghosh, Tapas'

_publ_section_title
;
 Electronic effects of para substituents of 2-hydroxybenzaldehyde
 co-ligands in a family of hydrazonato-oxidovanadium(v) complexes
;
_journal_issue 42
_journal_name_full 'RSC Advances'
_journal_page_first 22022
_journal_paper_doi 10.1039/c4ra00139g
_journal_volume 4
_journal_year 2014
_chemical_formula_moiety 'C36 H34 N4 O10 V2'
_chemical_formula_sum 'C36 H34 N4 O10 V2'
_chemical_formula_weight 784.55
_space_group_IT_number 29
_space_group_name_Hall 'P 2c -2ac'
_space_group_name_H-M_alt 'P c a 21'
_symmetry_cell_setting orthorhombic
_symmetry_space_group_name_Hall 'P 2c -2ac'
_symmetry_space_group_name_H-M 'P c a 21'
_atom_sites_solution_hydrogens geom
_atom_sites_solution_primary direct
_atom_sites_solution_secondary difmap
_audit_creation_method SHELXL-97
_cell_angle_alpha 90.00
_cell_angle_beta 90.00
_cell_angle_gamma 90.00
_cell_formula_units_Z 4
_cell_length_a 18.5154(18)
_cell_length_b 9.8382(9)
_cell_length_c 19.301(2)
_cell_measurement_reflns_used 5504
_cell_measurement_temperature 293(2)
_cell_measurement_theta_max 24.93
_cell_measurement_theta_min 2.34
_cell_volume 3515.8(6)
_computing_cell_refinement 'Bruker SAINT'
_computing_data_collection 'Bruker APEX2'
_computing_data_reduction 'Bruker SAINT'
_computing_molecular_graphics 'Bruker SHELXTL'
_computing_publication_material 'Bruker SHELXTL'
_computing_structure_refinement 'SHELXL-97 (Sheldrick, 2008)'
_computing_structure_solution 'SHELXS-97 (Sheldrick, 2008)'
_diffrn_ambient_temperature 293(2)
_diffrn_measured_fraction_theta_full 0.999
_diffrn_measured_fraction_theta_max 0.999
_diffrn_measurement_device_type 'Bruker APEX-II CCD'
_diffrn_measurement_method '\f and \w scans'
_diffrn_radiation_monochromator graphite
_diffrn_radiation_source 'fine-focus sealed tube'
_diffrn_radiation_type MoK\a
_diffrn_radiation_wavelength 0.71073
_diffrn_reflns_av_R_equivalents 0.0306
_diffrn_reflns_av_sigmaI/netI 0.0389
_diffrn_reflns_limit_h_max 22
_diffrn_reflns_limit_h_min -20
_diffrn_reflns_limit_k_max 11
_diffrn_reflns_limit_k_min -11
_diffrn_reflns_limit_l_max 20
_diffrn_reflns_limit_l_min -22
_diffrn_reflns_number 14815
_diffrn_reflns_theta_full 25.02
_diffrn_reflns_theta_max 25.02
_diffrn_reflns_theta_min 2.07
_exptl_absorpt_coefficient_mu 0.596
_exptl_absorpt_correction_T_max 0.882
_exptl_absorpt_correction_T_min 0.836
_exptl_absorpt_correction_type multi-scan
_exptl_absorpt_process_details 'SADABS; BRUKER, 2008'
_exptl_crystal_colour BLUE
_exptl_crystal_density_diffrn 1.482
_exptl_crystal_density_method 'not measured'
_exptl_crystal_description BLOCK
_exptl_crystal_F_000 1616
_exptl_crystal_size_max 0.48
_exptl_crystal_size_mid 0.25
_exptl_crystal_size_min 0.21
_refine_diff_density_max 0.263
_refine_diff_density_min -0.262
_refine_diff_density_rms 0.042
_refine_ls_abs_structure_details 'Flack H D (1983), Acta Cryst. A39, 876-881'
_refine_ls_abs_structure_Flack -0.006(16)
_refine_ls_extinction_method none
_refine_ls_goodness_of_fit_ref 1.030
_refine_ls_hydrogen_treatment constr
_refine_ls_matrix_type full
_refine_ls_number_parameters 475
_refine_ls_number_reflns 5345
_refine_ls_number_restraints 1
_refine_ls_restrained_S_all 1.030
_refine_ls_R_factor_all 0.0353
_refine_ls_R_factor_gt 0.0286
_refine_ls_shift/su_max 0.001
_refine_ls_shift/su_mean 0.000
_refine_ls_structure_factor_coef Fsqd
_refine_ls_weighting_details 'calc w=1/[\s^2^(Fo^2^)+(0.0364P)^2^+0.2196P] where P=(Fo^2^+2Fc^2^)/3'
_refine_ls_weighting_scheme calc
_refine_ls_wR_factor_gt 0.0655
_refine_ls_wR_factor_ref 0.0686
_reflns_number_gt 4829
_reflns_number_total 5345
_reflns_threshold_expression >2sigma(I)
_cod_data_source_file c4ra00139g2.cif
_cod_data_source_block 10
_cod_depositor_comments
;
The following automatic conversions were performed:

data item '_exptl_absorpt_correction_type' value 'MULTI-SCAN' was
changed to 'multi-scan' in accordance with the
/home/saulius/struct/COD-crude-data/automatic-downloads/DataCite-retrospective/RSC/depositions/lib/dictionaries/cif_core.dic
dictionary named 'cif_core.dic' version 2.4.2 last updated on
2011-04-26.

data item '_symmetry_cell_setting' value 'Orthorhombic' was changed
to 'orthorhombic' in accordance with the
/home/saulius/struct/COD-crude-data/automatic-downloads/DataCite-retrospective/RSC/depositions/lib/dictionaries/cif_core.dic
dictionary named 'cif_core.dic' version 2.4.2 last updated on
2011-04-26.

Automatic conversion script
Id: cif_fix_values 6909 2019-04-08 15:41:33Z antanas 
;
_cod_original_sg_symbol_H-M Pca2(1)
_cod_database_code 7235446

loop_
_symmetry_equiv_pos_as_xyz
'x, y, z'
'-x, -y, z+1/2'
'-x+1/2, y, z+1/2'
'x+1/2, -y, z'

loop_
_atom_site_label
_atom_site_type_symbol
_atom_site_fract_x
_atom_site_fract_y
_atom_site_fract_z
_atom_site_U_iso_or_equiv
_atom_site_adp_type
_atom_site_occupancy
_atom_site_symmetry_multiplicity
_atom_site_calc_flag
_atom_site_refinement_flags
V1 V 0.67043(2) 0.30007(4) 0.75032(2) 0.01680(10) Uani 1 1 d .
V2 V 0.60646(2) -0.01646(4) 0.74127(2) 0.02024(11) Uani 1 1 d .
O1 O 0.71726(10) 0.39654(17) 0.79824(10) 0.0238(4) Uani 1 1 d .
O2 O 0.57934(9) 0.37336(17) 0.76943(10) 0.0248(4) Uani 1 1 d .
O3 O 0.74836(10) 0.23648(17) 0.69052(10) 0.0242(4) Uani 1 1 d .
O5 O 0.77970(11) 0.4113(2) 0.49407(11) 0.0376(5) Uani 1 1 d .
H5A H 0.7488 0.4286 0.5232 0.056 Uiso 1 1 calc R
O6 O 0.56113(11) -0.11348(18) 0.69195(11) 0.0343(5) Uani 1 1 d .
O7 O 0.69883(10) -0.08156(17) 0.72387(10) 0.0276(5) Uani 1 1 d .
O8 O 0.52798(10) 0.04118(17) 0.80076(10) 0.0248(4) Uani 1 1 d .
O10 O 0.47501(12) -0.1804(3) 0.98023(12) 0.0464(6) Uani 1 1 d .
H10A H 0.5080 -0.1923 0.9526 0.070 Uiso 1 1 calc R
O9 O 0.60120(9) 0.14433(16) 0.69316(9) 0.0196(4) Uani 1 1 d .
O4 O 0.67079(9) 0.14376(16) 0.80199(9) 0.0178(4) Uani 1 1 d .
N1 N 0.66368(12) 0.4220(2) 0.66214(12) 0.0223(5) Uani 1 1 d .
N2 N 0.71507(12) 0.3961(2) 0.61100(12) 0.0232(5) Uani 1 1 d .
N3 N 0.61146(12) -0.1478(2) 0.82620(12) 0.0202(5) Uani 1 1 d .
N4 N 0.55689(12) -0.1311(2) 0.87543(12) 0.0262(5) Uani 1 1 d .
C12 C 0.46336(16) 0.4368(3) 0.85052(16) 0.0296(7) Uani 1 1 d .
H12 H 0.4891 0.3571 0.8584 0.036 Uiso 1 1 calc R
C13 C 0.40546(17) 0.4687(3) 0.89253(17) 0.0393(8) Uani 1 1 d .
H13 H 0.3927 0.4105 0.9285 0.047 Uiso 1 1 calc R
C14 C 0.36636(16) 0.5862(3) 0.88155(18) 0.0364(7) Uani 1 1 d .
H14 H 0.3274 0.6078 0.9099 0.044 Uiso 1 1 calc R
C15 C 0.38606(16) 0.6710(3) 0.82787(17) 0.0341(8) Uani 1 1 d .
H15 H 0.3597 0.7501 0.8201 0.041 Uiso 1 1 calc R
C16 C 0.44321(14) 0.6417(3) 0.78598(15) 0.0266(6) Uani 1 1 d .
H16 H 0.4558 0.7004 0.7502 0.032 Uiso 1 1 calc R
C11 C 0.48331(14) 0.5211(3) 0.79728(14) 0.0205(6) Uani 1 1 d .
C1 C 0.54553(12) 0.4862(2) 0.75245(15) 0.0191(5) Uani 1 1 d .
C2 C 0.56541(14) 0.5601(3) 0.69578(15) 0.0236(6) Uani 1 1 d .
H2 H 0.5399 0.6397 0.6870 0.028 Uiso 1 1 calc R
C3 C 0.62155(15) 0.5259(3) 0.64928(15) 0.0230(6) Uani 1 1 d .
C17 C 0.63122(17) 0.6105(3) 0.58555(17) 0.0337(8) Uani 1 1 d .
H17B H 0.6796 0.6453 0.5842 0.050 Uiso 1 1 calc R
H17A H 0.5976 0.6848 0.5863 0.050 Uiso 1 1 calc R
H17C H 0.6226 0.5556 0.5453 0.050 Uiso 1 1 calc R
C4 C 0.75835(15) 0.3001(2) 0.63180(14) 0.0200(6) Uani 1 1 d .
C5 C 0.82134(14) 0.2682(3) 0.58789(15) 0.0200(6) Uani 1 1 d .
C10 C 0.87628(15) 0.1847(3) 0.61317(16) 0.0253(6) Uani 1 1 d .
H10 H 0.8719 0.1458 0.6569 0.030 Uiso 1 1 calc R
C9 C 0.93705(16) 0.1594(3) 0.57385(16) 0.0301(7) Uani 1 1 d .
H9 H 0.9733 0.1036 0.5912 0.036 Uiso 1 1 calc R
C8 C 0.94437(17) 0.2168(3) 0.50834(16) 0.0299(7) Uani 1 1 d .
H8 H 0.9856 0.1996 0.4822 0.036 Uiso 1 1 calc R
C7 C 0.89078(16) 0.2991(3) 0.48215(16) 0.0318(7) Uani 1 1 d .
H7 H 0.8955 0.3363 0.4381 0.038 Uiso 1 1 calc R
C6 C 0.82950(15) 0.3266(3) 0.52167(16) 0.0256(6) Uani 1 1 d .
C34 C 0.80619(15) -0.1470(3) 0.63088(14) 0.0224(6) Uani 1 1 d .
H34 H 0.7831 -0.0634 0.6275 0.027 Uiso 1 1 calc R
C33 C 0.85748(16) -0.1832(3) 0.58239(15) 0.0267(7) Uani 1 1 d .
H33 H 0.8687 -0.1234 0.5466 0.032 Uiso 1 1 calc R
C32 C 0.89237(15) -0.3067(3) 0.58629(15) 0.0258(6) Uani 1 1 d .
H32 H 0.9262 -0.3308 0.5528 0.031 Uiso 1 1 calc R
C31 C 0.87680(15) -0.3950(3) 0.64035(16) 0.0253(6) Uani 1 1 d .
H31 H 0.9008 -0.4779 0.6435 0.030 Uiso 1 1 calc R
C30 C 0.82562(14) -0.3601(3) 0.68969(15) 0.0242(6) Uani 1 1 d .
H30 H 0.8156 -0.4194 0.7260 0.029 Uiso 1 1 calc R
C29 C 0.78879(14) -0.2357(2) 0.68521(14) 0.0203(6) Uani 1 1 d .
C19 C 0.73121(13) -0.1997(2) 0.73502(14) 0.0206(6) Uani 1 1 d .
C20 C 0.71152(14) -0.2790(3) 0.78912(13) 0.0214(6) Uani 1 1 d .
H20 H 0.7376 -0.3585 0.7961 0.026 Uiso 1 1 calc R
C21 C 0.65429(15) -0.2511(3) 0.83637(14) 0.0218(6) Uani 1 1 d .
C35 C 0.64441(15) -0.3424(3) 0.89763(15) 0.0253(6) Uani 1 1 d .
H35B H 0.6523 -0.2916 0.9394 0.038 Uiso 1 1 calc R
H35C H 0.6784 -0.4158 0.8952 0.038 Uiso 1 1 calc R
H35A H 0.5962 -0.3782 0.8976 0.038 Uiso 1 1 calc R
C22 C 0.51430(15) -0.0315(3) 0.85594(15) 0.0239(6) Uani 1 1 d .
C23 C 0.44928(15) -0.0031(3) 0.89770(15) 0.0257(6) Uani 1 1 d .
C28 C 0.40208(15) 0.1003(3) 0.87711(17) 0.0297(7) Uani 1 1 d .
H28 H 0.4115 0.1483 0.8366 0.036 Uiso 1 1 calc R
C27 C 0.34180(17) 0.1325(3) 0.91582(19) 0.0372(8) Uani 1 1 d .
H27 H 0.3115 0.2029 0.9020 0.045 Uiso 1 1 calc R
C26 C 0.32671(17) 0.0593(4) 0.97531(18) 0.0424(9) Uani 1 1 d .
H26 H 0.2859 0.0802 1.0012 0.051 Uiso 1 1 calc R
C25 C 0.37146(17) -0.0442(4) 0.99646(18) 0.0422(8) Uani 1 1 d .
H25 H 0.3608 -0.0924 1.0366 0.051 Uiso 1 1 calc R
C24 C 0.43269(17) -0.0772(3) 0.95810(16) 0.0330(7) Uani 1 1 d .
C36 C 0.53929(16) 0.1828(3) 0.65318(15) 0.0286(7) Uani 1 1 d .
H36A H 0.5269 0.1106 0.6219 0.043 Uiso 1 1 calc R
H36C H 0.5501 0.2635 0.6272 0.043 Uiso 1 1 calc R
H36B H 0.4994 0.2002 0.6836 0.043 Uiso 1 1 calc R
C18 C 0.71685(15) 0.1109(3) 0.85869(15) 0.0273(6) Uani 1 1 d .
H18A H 0.7562 0.0557 0.8426 0.041 Uiso 1 1 calc R
H18B H 0.6899 0.0618 0.8930 0.041 Uiso 1 1 calc R
H18C H 0.7355 0.1931 0.8787 0.041 Uiso 1 1 calc R

loop_
_atom_site_aniso_label
_atom_site_aniso_U_11
_atom_site_aniso_U_22
_atom_site_aniso_U_33
_atom_site_aniso_U_23
_atom_site_aniso_U_13
_atom_site_aniso_U_12
V1 0.0194(2) 0.0142(2) 0.0168(2) 0.0023(2) -0.0003(2) 0.00169(15)
V2 0.0276(2) 0.0142(2) 0.0189(2) 0.0023(2) -0.0037(2) 0.00143(16)
O1 0.0278(11) 0.0185(10) 0.0252(10) 0.0018(8) -0.0028(9) -0.0029(8)
O2 0.0233(10) 0.0203(10) 0.0309(11) 0.0004(8) 0.0047(9) 0.0027(7)
O3 0.0276(11) 0.0224(10) 0.0225(10) 0.0041(8) 0.0029(9) 0.0016(8)
O5 0.0325(12) 0.0505(13) 0.0298(11) 0.0147(11) 0.0086(10) 0.0143(10)
O6 0.0540(14) 0.0194(10) 0.0295(11) 0.0053(9) -0.0161(11) -0.0065(9)
O7 0.0360(11) 0.0159(9) 0.0309(12) 0.0031(8) 0.0074(9) 0.0061(8)
O8 0.0246(11) 0.0212(10) 0.0285(11) 0.0005(9) 0.0011(9) -0.0004(8)
O10 0.0432(16) 0.0663(17) 0.0297(12) 0.0108(12) 0.0098(12) 0.0175(12)
O9 0.0248(11) 0.0155(9) 0.0186(9) 0.0019(8) -0.0056(8) 0.0030(7)
O4 0.0190(10) 0.0166(9) 0.0176(9) 0.0027(8) -0.0020(8) 0.0010(7)
N1 0.0227(13) 0.0202(12) 0.0240(12) 0.0021(10) 0.0010(10) -0.0021(9)
N2 0.0204(12) 0.0288(13) 0.0205(12) 0.0014(10) 0.0043(10) 0.0007(10)
N3 0.0236(13) 0.0176(12) 0.0195(12) 0.0013(10) -0.0011(10) -0.0003(9)
N4 0.0228(13) 0.0332(13) 0.0228(13) -0.0012(11) 0.0011(11) 0.0002(10)
C12 0.0288(17) 0.0294(16) 0.0307(16) -0.0004(14) 0.0001(14) 0.0097(13)
C13 0.044(2) 0.046(2) 0.0276(17) 0.0062(16) 0.0063(16) 0.0043(15)
C14 0.0278(17) 0.0454(19) 0.0359(18) -0.0029(16) 0.0076(15) 0.0096(14)
C15 0.0261(17) 0.0306(16) 0.046(2) -0.0038(15) 0.0006(15) 0.0101(13)
C16 0.0209(15) 0.0259(15) 0.0330(16) -0.0002(13) 0.0000(13) 0.0042(12)
C11 0.0165(15) 0.0203(14) 0.0246(14) -0.0052(12) -0.0024(12) -0.0013(10)
C1 0.0169(12) 0.0145(11) 0.0260(15) -0.0079(13) -0.0074(12) 0.0022(9)
C2 0.0195(15) 0.0221(14) 0.0292(15) -0.0018(13) -0.0007(13) 0.0038(11)
C3 0.0230(16) 0.0200(14) 0.0260(15) 0.0005(12) -0.0060(12) 0.0015(11)
C17 0.0385(19) 0.0317(17) 0.0308(17) 0.0145(14) 0.0023(15) 0.0057(13)
C4 0.0217(15) 0.0173(13) 0.0211(14) -0.0006(12) -0.0017(11) -0.0017(11)
C5 0.0211(15) 0.0183(14) 0.0205(14) -0.0027(11) 0.0002(11) -0.0035(11)
C10 0.0253(16) 0.0251(16) 0.0255(15) 0.0026(12) -0.0030(13) 0.0010(11)
C9 0.0242(17) 0.0272(16) 0.0389(18) 0.0000(14) -0.0049(14) 0.0068(12)
C8 0.0239(17) 0.0326(17) 0.0332(17) -0.0056(14) 0.0056(13) 0.0028(13)
C7 0.0306(18) 0.0405(18) 0.0244(16) 0.0075(14) 0.0071(14) 0.0022(13)
C6 0.0238(16) 0.0241(15) 0.0288(16) 0.0028(12) -0.0002(13) 0.0032(11)
C34 0.0274(16) 0.0184(14) 0.0213(14) 0.0011(12) -0.0024(12) 0.0003(11)
C33 0.0321(18) 0.0284(16) 0.0198(14) 0.0043(13) 0.0011(13) -0.0039(12)
C32 0.0234(16) 0.0328(16) 0.0211(14) -0.0040(13) -0.0031(12) 0.0000(12)
C31 0.0226(15) 0.0225(14) 0.0309(16) -0.0020(12) -0.0029(13) 0.0020(11)
C30 0.0249(15) 0.0226(14) 0.0253(15) 0.0035(13) 0.0009(12) -0.0007(11)
C29 0.0232(16) 0.0182(13) 0.0195(14) -0.0020(11) -0.0035(12) -0.0042(10)
C19 0.0231(14) 0.0159(12) 0.0228(15) -0.0050(12) -0.0040(12) -0.0029(9)
C20 0.0246(16) 0.0210(14) 0.0188(14) -0.0007(12) -0.0044(11) 0.0056(11)
C21 0.0289(16) 0.0173(14) 0.0192(14) -0.0005(12) -0.0076(12) -0.0026(11)
C35 0.0312(17) 0.0241(15) 0.0205(15) 0.0038(12) -0.0007(12) 0.0029(12)
C22 0.0222(16) 0.0238(15) 0.0258(15) -0.0039(12) -0.0050(12) -0.0021(11)
C23 0.0217(15) 0.0277(15) 0.0277(15) -0.0077(13) -0.0047(13) -0.0011(11)
C28 0.0255(16) 0.0309(16) 0.0329(17) -0.0071(14) -0.0042(14) -0.0044(12)
C27 0.0257(18) 0.042(2) 0.044(2) -0.0084(16) -0.0077(15) 0.0033(14)
C26 0.0201(17) 0.071(2) 0.0362(19) -0.0176(18) 0.0025(15) 0.0050(16)
C25 0.0319(19) 0.068(2) 0.0262(17) -0.0016(17) 0.0010(15) 0.0008(16)
C24 0.0284(18) 0.0433(19) 0.0272(16) -0.0017(15) -0.0032(14) 0.0014(14)
C36 0.0347(17) 0.0234(15) 0.0276(15) 0.0033(13) -0.0157(14) 0.0016(12)
C18 0.0268(16) 0.0296(16) 0.0255(14) 0.0080(13) -0.0097(13) -0.0029(12)

loop_
_atom_type_symbol
_atom_type_description
_atom_type_scat_dispersion_real
_atom_type_scat_dispersion_imag
_atom_type_scat_source
C C 0.0033 0.0016 'International Tables Vol C Tables 4.2.6.8 and 6.1.1.4'
H H 0.0000 0.0000 'International Tables Vol C Tables 4.2.6.8 and 6.1.1.4'
N N 0.0061 0.0033 'International Tables Vol C Tables 4.2.6.8 and 6.1.1.4'
O O 0.0106 0.0060 'International Tables Vol C Tables 4.2.6.8 and 6.1.1.4'
V V 0.3005 0.5294 'International Tables Vol C Tables 4.2.6.8 and 6.1.1.4'

loop_
_geom_angle_atom_site_label_1
_geom_angle_atom_site_label_2
_geom_angle_atom_site_label_3
_geom_angle
O1 V1 O4 100.54(9)
O1 V1 O2 98.48(9)
O4 V1 O2 102.67(8)
O1 V1 O3 97.63(9)
O4 V1 O3 92.87(8)
O2 V1 O3 155.10(9)
O1 V1 N1 99.49(9)
O4 V1 N1 157.91(8)
O2 V1 N1 83.42(9)
O3 V1 N1 75.28(8)
O1 V1 O9 172.85(8)
O4 V1 O9 72.65(7)
O2 V1 O9 81.24(7)
O3 V1 O9 85.07(7)
N1 V1 O9 87.59(8)
O6 V2 O9 100.75(9)
O6 V2 O7 99.85(10)
O9 V2 O7 104.74(8)
O6 V2 O8 97.75(10)
O9 V2 O8 90.45(8)
O7 V2 O8 154.05(9)
O6 V2 N3 97.01(9)
O9 V2 N3 158.67(8)
O7 V2 N3 83.56(8)
O8 V2 N3 75.47(8)
O6 V2 O4 172.91(9)
O9 V2 O4 72.21(7)
O7 V2 O4 81.45(7)
O8 V2 O4 83.44(7)
N3 V2 O4 90.06(7)
C1 O2 V1 134.82(17)
C4 O3 V1 117.63(16)
C6 O5 H5A 109.5
C19 O7 V2 133.60(16)
C22 O8 V2 117.90(17)
C24 O10 H10A 109.5
C36 O9 V2 122.84(16)
C36 O9 V1 122.16(14)
V2 O9 V1 107.70(8)
C18 O4 V1 127.63(16)
C18 O4 V2 123.14(15)
V1 O4 V2 107.23(8)
C3 N1 N2 114.5(2)
C3 N1 V1 129.7(2)
N2 N1 V1 115.58(16)
C4 N2 N1 109.5(2)
C21 N3 N4 115.4(2)
C21 N3 V2 128.84(19)
N4 N3 V2 115.39(15)
C22 N4 N3 109.1(2)
C11 C12 C13 120.8(3)
C11 C12 H12 119.6
C13 C12 H12 119.6
C12 C13 C14 120.5(3)
C12 C13 H13 119.7
C14 C13 H13 119.7
C15 C14 C13 118.9(3)
C15 C14 H14 120.6
C13 C14 H14 120.6
C16 C15 C14 121.5(3)
C16 C15 H15 119.2
C14 C15 H15 119.2
C15 C16 C11 119.6(3)
C15 C16 H16 120.2
C11 C16 H16 120.2
C12 C11 C16 118.7(3)
C12 C11 C1 120.4(2)
C16 C11 C1 120.8(2)
O2 C1 C2 121.4(2)
O2 C1 C11 114.9(2)
C2 C1 C11 123.7(2)
C1 C2 C3 125.5(2)
C1 C2 H2 117.3
C3 C2 H2 117.3
N1 C3 C2 120.2(3)
N1 C3 C17 121.2(3)
C2 C3 C17 118.5(2)
C3 C17 H17B 109.5
C3 C17 H17A 109.5
H17B C17 H17A 109.5
C3 C17 H17C 109.5
H17B C17 H17C 109.5
H17A C17 H17C 109.5
N2 C4 O3 121.8(2)
N2 C4 C5 117.6(2)
O3 C4 C5 120.5(2)
C10 C5 C6 118.6(3)
C10 C5 C4 120.0(2)
C6 C5 C4 121.2(2)
C9 C10 C5 120.6(3)
C9 C10 H10 119.7
C5 C10 H10 119.7
C10 C9 C8 120.4(3)
C10 C9 H9 119.8
C8 C9 H9 119.8
C7 C8 C9 120.1(3)
C7 C8 H8 119.9
C9 C8 H8 119.9
C8 C7 C6 120.0(3)
C8 C7 H7 120.0
C6 C7 H7 120.0
O5 C6 C7 117.3(3)
O5 C6 C5 122.4(3)
C7 C6 C5 120.3(3)
C33 C34 C29 120.3(2)
C33 C34 H34 119.8
C29 C34 H34 119.8
C32 C33 C34 120.8(3)
C32 C33 H33 119.6
C34 C33 H33 119.6
C33 C32 C31 119.7(3)
C33 C32 H32 120.1
C31 C32 H32 120.1
C30 C31 C32 120.2(3)
C30 C31 H31 119.9
C32 C31 H31 119.9
C31 C30 C29 120.4(3)
C31 C30 H30 119.8
C29 C30 H30 119.8
C34 C29 C30 118.5(3)
C34 C29 C19 120.2(2)
C30 C29 C19 121.2(2)
O7 C19 C20 120.6(2)
O7 C19 C29 115.5(2)
C20 C19 C29 123.9(2)
C19 C20 C21 125.7(2)
C19 C20 H20 117.1
C21 C20 H20 117.1
N3 C21 C20 120.4(3)
N3 C21 C35 120.8(3)
C20 C21 C35 118.8(2)
C21 C35 H35B 109.5
C21 C35 H35C 109.5
H35B C35 H35C 109.5
C21 C35 H35A 109.5
H35B C35 H35A 109.5
H35C C35 H35A 109.5
O8 C22 N4 121.7(3)
O8 C22 C23 119.9(2)
N4 C22 C23 118.4(3)
C28 C23 C24 118.4(3)
C28 C23 C22 119.5(3)
C24 C23 C22 122.1(3)
C27 C28 C23 121.2(3)
C27 C28 H28 119.4
C23 C28 H28 119.4
C28 C27 C26 119.5(3)
C28 C27 H27 120.2
C26 C27 H27 120.2
C25 C26 C27 120.7(3)
C25 C26 H26 119.7
C27 C26 H26 119.7
C26 C25 C24 120.4(3)
C26 C25 H25 119.8
C24 C25 H25 119.8
O10 C24 C25 118.6(3)
O10 C24 C23 121.6(3)
C25 C24 C23 119.8(3)
O9 C36 H36A 109.5
O9 C36 H36C 109.5
H36A C36 H36C 109.5
O9 C36 H36B 109.5
H36A C36 H36B 109.5
H36C C36 H36B 109.5
O4 C18 H18A 109.5
O4 C18 H18B 109.5
H18A C18 H18B 109.5
O4 C18 H18C 109.5
H18A C18 H18C 109.5
H18B C18 H18C 109.5

loop_
_geom_bond_atom_site_label_1
_geom_bond_atom_site_label_2
_geom_bond_distance
V1 O1 1.5838(18)
V1 O4 1.8330(17)
V1 O2 1.8709(17)
V1 O3 1.9508(19)
V1 N1 2.086(2)
V1 O9 2.2820(17)
V2 O6 1.5879(19)
V2 O9 1.8369(17)
V2 O7 1.8569(18)
V2 O8 1.9370(19)
V2 N3 2.089(2)
V2 O4 2.2972(18)
O2 C1 1.316(3)
O3 C4 1.308(3)
O5 C6 1.352(3)
O5 H5A 0.8200
O7 C19 1.326(3)
O8 C22 1.308(3)
O10 C24 1.352(4)
O10 H10A 0.8200
O9 C36 1.433(3)
O4 C18 1.425(3)
N1 C3 1.310(3)
N1 N2 1.394(3)
N2 C4 1.302(3)
N3 C21 1.304(3)
N3 N4 1.397(3)
N4 C22 1.312(3)
C12 C11 1.372(4)
C12 C13 1.380(4)
C12 H12 0.9300
C13 C14 1.381(4)
C13 H13 0.9300
C14 C15 1.379(4)
C14 H14 0.9300
C15 C16 1.363(4)
C15 H15 0.9300
C16 C11 1.416(3)
C16 H16 0.9300
C11 C1 1.481(4)
C1 C2 1.364(4)
C2 C3 1.414(4)
C2 H2 0.9300
C3 C17 1.496(4)
C17 H17B 0.9600
C17 H17A 0.9600
C17 H17C 0.9600
C4 C5 1.475(4)
C5 C10 1.395(4)
C5 C6 1.410(4)
C10 C9 1.380(4)
C10 H10 0.9300
C9 C8 1.391(4)
C9 H9 0.9300
C8 C7 1.377(4)
C8 H8 0.9300
C7 C6 1.394(4)
C7 H7 0.9300
C34 C33 1.380(4)
C34 C29 1.401(4)
C34 H34 0.9300
C33 C32 1.379(4)
C33 H33 0.9300
C32 C31 1.388(4)
C32 H32 0.9300
C31 C30 1.387(4)
C31 H31 0.9300
C30 C29 1.404(4)
C30 H30 0.9300
C29 C19 1.479(4)
C19 C20 1.353(4)
C20 C21 1.425(4)
C20 H20 0.9300
C21 C35 1.496(4)
C35 H35B 0.9600
C35 H35C 0.9600
C35 H35A 0.9600
C22 C23 1.476(4)
C23 C28 1.399(4)
C23 C24 1.409(4)
C28 C27 1.380(4)
C28 H28 0.9300
C27 C26 1.384(5)
C27 H27 0.9300
C26 C25 1.374(5)
C26 H26 0.9300
C25 C24 1.392(4)
C25 H25 0.9300
C36 H36A 0.9600
C36 H36C 0.9600
C36 H36B 0.9600
C18 H18A 0.9600
C18 H18B 0.9600
C18 H18C 0.9600
